data_4334497
loop_
_publ_author_name
'Bao Li'
'Li-Qin Chen'
'Jun Tao'
'Rong-Bin Huang'
'Lan-Sun Zheng'

_publ_contact_author_address
;
Department of Chemistry
Xiamen University
Xiamen 361005
P. R. China
;
_publ_contact_author_email taojun@xmu.edu.cn
_publ_contact_author_name 'Prof. Jun Tao'
_publ_contact_author_phone 86-592-2188138
_publ_section_title
;
 Unidirectional Charge Transfer in Di-cobalt Valence Tautomeric Compound
 Finely Tuned by Ancillary Ligand
;
_journal_name_full 'Inorganic Chemistry'
_journal_page_first 4136
_journal_page_last 4138
_journal_paper_doi 10.1021/ic4000268
_journal_volume 52
_journal_year 2013
_chemical_formula_sum 'C44 H42 B4 Co2 F16 N8 O4'
_chemical_formula_weight 1211.96
_chemical_name_systematic
; 
 ? 
;
_space_group_IT_number 2
_symmetry_cell_setting triclinic
_symmetry_space_group_name_Hall '-P 1'
_symmetry_space_group_name_H-M 'P -1'
_atom_sites_solution_hydrogens geom
_atom_sites_solution_primary direct
_atom_sites_solution_secondary difmap
_audit_creation_method SHELXL-97
_cell_angle_alpha 81.82(3)
_cell_angle_beta 88.16(3)
_cell_angle_gamma 78.27(3)
_cell_formula_units_Z 1
_cell_length_a 8.6399(17)
_cell_length_b 9.0423(18)
_cell_length_c 15.923(3)
_cell_measurement_temperature 173(2)
_cell_volume 1205.6(4)
_computing_cell_refinement PROCESS-AUTO
_computing_data_collection 'PROCESS-AUTO (Rigaku Corporation,1998)'
_computing_data_reduction 'teXsan (Molecular Structure Corporation & Rigaku Corporation, 1999)'
_computing_molecular_graphics 'ORTEP-II (Johnson, 1976)'
_computing_publication_material 'SHELXL-97 (Sheldrick, 1997)'
_computing_structure_refinement 'SHELXL-97 (Sheldrick, 1997)'
_computing_structure_solution 'SHELXS-97 (Sheldrick, 1990)'
_diffrn_ambient_temperature 173(2)
_diffrn_measured_fraction_theta_full 0.992
_diffrn_measured_fraction_theta_max 0.992
_diffrn_measurement_device_type 'Rigaku R-AXIS RAPID imaging plate'
_diffrn_measurement_method 'omega scan'
_diffrn_radiation_monochromator graphite
_diffrn_radiation_source 'fine-focus sealed tube'
_diffrn_radiation_type MoK\a
_diffrn_radiation_wavelength 0.71073
_diffrn_reflns_av_R_equivalents 0.0373
_diffrn_reflns_av_sigmaI/netI 0.0490
_diffrn_reflns_limit_h_max 10
_diffrn_reflns_limit_h_min -10
_diffrn_reflns_limit_k_max 10
_diffrn_reflns_limit_k_min -11
_diffrn_reflns_limit_l_max 19
_diffrn_reflns_limit_l_min -19
_diffrn_reflns_number 10146
_diffrn_reflns_theta_full 26.00
_diffrn_reflns_theta_max 26.00
_diffrn_reflns_theta_min 3.23
_exptl_absorpt_coefficient_mu 0.804
_exptl_absorpt_correction_T_max 0.892
_exptl_absorpt_correction_T_min 0.828
_exptl_absorpt_correction_type multi-scan
_exptl_absorpt_process_details '(ABSCOR; Higashi, 1995)'
_exptl_crystal_colour red
_exptl_crystal_density_diffrn 1.669
_exptl_crystal_description block
_exptl_crystal_F_000 612
_exptl_crystal_size_max 0.3
_exptl_crystal_size_mid 0.15
_exptl_crystal_size_min 0.1
_refine_diff_density_max 2.320
_refine_diff_density_min -0.935
_refine_diff_density_rms 0.098
_refine_ls_extinction_method none
_refine_ls_goodness_of_fit_ref 1.089
_refine_ls_hydrogen_treatment constr
_refine_ls_matrix_type full
_refine_ls_number_parameters 352
_refine_ls_number_reflns 4687
_refine_ls_number_restraints 110
_refine_ls_restrained_S_all 1.121
_refine_ls_R_factor_all 0.0828
_refine_ls_R_factor_gt 0.0729
_refine_ls_shift/su_max 0.001
_refine_ls_shift/su_mean 0.000
_refine_ls_structure_factor_coef Fsqd
_refine_ls_weighting_details 'calc w=1/[\s^2^(Fo^2^)+(0.0972P)^2^+2.6721P] where P=(Fo^2^+2Fc^2^)/3'
_refine_ls_weighting_scheme calc
_refine_ls_wR_factor_gt 0.1946
_refine_ls_wR_factor_ref 0.2021
_reflns_number_gt 3937
_reflns_number_total 4687
_reflns_threshold_expression >2sigma(I)
_cod_data_source_file ic4000268_si_002_3.cif
_cod_data_source_block 4at173K
_cod_database_code 4334497

loop_
_symmetry_equiv_pos_as_xyz
'x, y, z'
'-x, -y, -z'

loop_
_atom_site_label
_atom_site_type_symbol
_atom_site_fract_x
_atom_site_fract_y
_atom_site_fract_z
_atom_site_U_iso_or_equiv
_atom_site_adp_type
_atom_site_occupancy
_atom_site_symmetry_multiplicity
_atom_site_calc_flag
_atom_site_refinement_flags
Co1 Co 1.37439(7) 0.41780(7) 1.29034(3) 0.0318(2) Uani 1 1 d .
O1 O 1.2801(4) 0.5094(4) 1.38551(19) 0.0364(7) Uani 1 1 d .
O2 O 1.5634(4) 0.3765(4) 1.35653(19) 0.0367(7) Uani 1 1 d .
N2 N 1.3124(5) 0.2281(4) 1.3381(2) 0.0371(8) Uani 1 1 d .
N1 N 1.4054(5) 0.6183(4) 1.2415(2) 0.0368(8) Uani 1 1 d .
N3 N 1.4854(5) 0.3285(4) 1.1966(2) 0.0375(8) Uani 1 1 d .
C21 C 1.5448(5) 0.4309(5) 1.4272(3) 0.0312(9) Uani 1 1 d U
C22 C 1.6642(5) 0.4221(5) 1.4843(3) 0.0347(9) Uani 1 1 d U
H22A H 1.7674 0.3732 1.4745 0.042 Uiso 1 1 calc R
C20 C 1.3769(5) 0.5107(5) 1.4434(3) 0.0321(9) Uani 1 1 d U
C5 C 1.2694(6) 0.7134(6) 1.2155(3) 0.0440(11) Uani 1 1 d U
C17 C 1.4247(8) 0.3622(6) 1.1178(3) 0.0492(12) Uani 1 1 d U
C11 C 1.1549(6) 0.2315(6) 1.3409(3) 0.0484(12) Uani 1 1 d U
C1 C 1.5426(7) 0.6646(6) 1.2321(3) 0.0477(12) Uani 1 1 d U
H1A H 1.6357 0.5973 1.2499 0.057 Uiso 1 1 calc R
C6 C 1.1256(7) 0.6458(6) 1.2297(4) 0.0517(13) Uani 1 1 d U
H6A H 1.0505 0.6880 1.1843 0.062 Uiso 1 1 calc R
H6B H 1.0756 0.6697 1.2829 0.062 Uiso 1 1 calc R
C7 C 1.4128(7) 0.0992(6) 1.3678(3) 0.0516(13) Uani 1 1 d U
H7A H 1.5206 0.0982 1.3674 0.062 Uiso 1 1 calc R
C12 C 1.0536(7) 0.3818(8) 1.3088(4) 0.0665(17) Uani 1 1 d U
H12A H 1.0224 0.4414 1.3548 0.080 Uiso 1 1 calc R
H12B H 0.9591 0.3677 1.2822 0.080 Uiso 1 1 calc R
C2 C 1.5474(9) 0.8131(7) 1.1959(4) 0.0645(15) Uani 1 1 d U
H2A H 1.6429 0.8462 1.1910 0.077 Uiso 1 1 calc R
C3 C 1.4101(9) 0.9102(7) 1.1675(4) 0.0677(16) Uani 1 1 d U
H3A H 1.4120 1.0091 1.1423 0.081 Uiso 1 1 calc R
C13 C 1.6297(7) 0.2365(7) 1.2090(4) 0.0524(13) Uani 1 1 d U
H13A H 1.6711 0.2132 1.2635 0.063 Uiso 1 1 calc R
C10 C 1.0977(9) 0.1025(8) 1.3713(5) 0.0728(17) Uani 1 1 d U
H10A H 0.9895 0.1050 1.3720 0.087 Uiso 1 1 calc R
N4 N 1.1733(6) 0.4761(6) 1.2321(4) 0.0707(17) Uani 1 1 d D
C8 C 1.3592(10) -0.0342(7) 1.3996(4) 0.0706(17) Uani 1 1 d U
H8A H 1.4301 -0.1234 1.4195 0.085 Uiso 1 1 calc R
C4 C 1.2701(8) 0.8605(6) 1.1766(4) 0.0566(14) Uani 1 1 d U
H4A H 1.1764 0.9248 1.1569 0.068 Uiso 1 1 calc R
C18 C 1.2713(8) 0.4629(8) 1.1037(4) 0.0683(17) Uani 1 1 d DU
H18A H 1.2396 0.4664 1.0455 0.082 Uiso 1 1 calc R
H18B H 1.2798 0.5652 1.1119 0.082 Uiso 1 1 calc R
C16 C 1.5104(11) 0.3008(8) 1.0511(4) 0.0719(17) Uani 1 1 d U
H16A H 1.4680 0.3233 0.9967 0.086 Uiso 1 1 calc R
C9 C 1.2013(11) -0.0297(8) 1.4006(5) 0.0801(19) Uani 1 1 d U
H9A H 1.1630 -0.1169 1.4214 0.096 Uiso 1 1 calc R
C14 C 1.7173(9) 0.1761(8) 1.1437(5) 0.0688(16) Uani 1 1 d U
H14A H 1.8169 0.1147 1.1540 0.083 Uiso 1 1 calc R
C15 C 1.6561(11) 0.2078(8) 1.0641(5) 0.082(2) Uani 1 1 d U
H15A H 1.7124 0.1668 1.0192 0.098 Uiso 1 1 calc R
C19 C 1.1486(11) 0.4134(10) 1.1613(5) 0.096(2) Uani 1 1 d DU
H19A H 1.0418 0.4581 1.1420 0.115 Uiso 1 1 d R
H19B H 1.1611 0.3038 1.1760 0.115 Uiso 1 1 d R
F8 F 0.6946(6) -0.2270(6) 1.4610(3) 0.1019(15) Uani 1 1 d .
F7 F 0.8090(7) -0.3117(7) 1.3465(4) 0.1177(19) Uani 1 1 d .
F4 F 1.8415(7) -0.3383(6) 1.0693(3) 0.1153(19) Uani 1 1 d .
F6 F 0.9568(6) -0.2595(7) 1.4455(4) 0.1123(18) Uani 1 1 d .
F3 F 1.9338(11) -0.1244(7) 1.0739(4) 0.167(3) Uani 1 1 d .
F5 F 0.7984(7) -0.0668(6) 1.3678(5) 0.136(3) Uani 1 1 d .
B1 B 1.8823(10) -0.2100(9) 1.0248(5) 0.0645(19) Uani 1 1 d .
F2 F 1.7638(12) -0.1345(8) 0.9826(6) 0.223(6) Uani 1 1 d .
B2 B 0.8167(9) -0.2141(9) 1.4050(5) 0.0643(18) Uani 1 1 d .
F1 F 1.9868(16) -0.2525(16) 0.9734(10) 0.328(10) Uani 1 1 d .

loop_
_atom_site_aniso_label
_atom_site_aniso_U_11
_atom_site_aniso_U_22
_atom_site_aniso_U_33
_atom_site_aniso_U_23
_atom_site_aniso_U_13
_atom_site_aniso_U_12
Co1 0.0333(4) 0.0330(3) 0.0293(3) -0.0041(2) -0.0002(2) -0.0072(2)
O1 0.0328(16) 0.0423(17) 0.0323(15) -0.0052(13) -0.0015(13) -0.0033(13)
O2 0.0382(17) 0.0400(17) 0.0308(15) -0.0088(13) 0.0006(13) -0.0031(13)
N2 0.042(2) 0.037(2) 0.0317(18) -0.0013(15) 0.0006(16) -0.0109(16)
N1 0.043(2) 0.036(2) 0.0305(18) -0.0050(15) 0.0003(16) -0.0058(16)
N3 0.043(2) 0.038(2) 0.0335(19) -0.0073(15) 0.0058(17) -0.0130(17)
C21 0.035(2) 0.0263(19) 0.0305(19) -0.0005(15) 0.0034(17) -0.0048(16)
C22 0.033(2) 0.034(2) 0.034(2) -0.0040(17) 0.0030(18) -0.0002(17)
C20 0.032(2) 0.029(2) 0.033(2) 0.0021(16) 0.0030(17) -0.0057(16)
C5 0.053(3) 0.040(2) 0.036(2) -0.0043(19) -0.007(2) -0.003(2)
C17 0.077(3) 0.044(3) 0.033(2) -0.0026(19) -0.001(2) -0.028(2)
C11 0.046(3) 0.053(3) 0.049(3) -0.007(2) 0.003(2) -0.018(2)
C1 0.048(3) 0.047(3) 0.050(3) -0.003(2) 0.007(2) -0.017(2)
C6 0.048(3) 0.047(3) 0.057(3) -0.008(2) -0.015(2) 0.002(2)
C7 0.061(3) 0.040(3) 0.052(3) -0.005(2) -0.009(3) -0.005(2)
C12 0.051(3) 0.078(4) 0.064(4) -0.014(3) -0.010(3) 0.005(3)
C2 0.075(4) 0.054(3) 0.067(3) -0.004(3) 0.015(3) -0.025(3)
C3 0.095(4) 0.046(3) 0.060(3) 0.006(2) 0.001(3) -0.020(3)
C13 0.045(3) 0.054(3) 0.061(3) -0.023(2) 0.008(2) -0.009(2)
C10 0.075(4) 0.070(4) 0.083(4) -0.012(3) 0.015(3) -0.038(3)
N4 0.049(3) 0.044(3) 0.121(5) -0.030(3) -0.037(3) 0.003(2)
C8 0.100(5) 0.043(3) 0.064(3) 0.006(3) -0.008(3) -0.010(3)
C4 0.076(4) 0.040(3) 0.048(3) 0.003(2) -0.011(3) -0.003(2)
C18 0.083(4) 0.061(3) 0.062(3) 0.013(3) -0.026(3) -0.029(3)
C16 0.131(5) 0.059(3) 0.035(3) -0.010(2) 0.015(3) -0.041(3)
C9 0.109(5) 0.058(3) 0.078(4) 0.007(3) 0.009(4) -0.041(3)
C14 0.069(4) 0.064(3) 0.081(4) -0.031(3) 0.033(3) -0.021(3)
C15 0.122(5) 0.063(4) 0.066(4) -0.025(3) 0.047(4) -0.028(4)
C19 0.110(6) 0.079(5) 0.099(5) -0.011(4) -0.045(5) -0.015(4)
F8 0.099(4) 0.097(3) 0.107(4) -0.013(3) 0.039(3) -0.022(3)
F7 0.111(4) 0.148(5) 0.108(4) -0.062(4) 0.008(3) -0.028(4)
F4 0.148(5) 0.075(3) 0.120(4) 0.016(3) -0.059(4) -0.027(3)
F6 0.075(3) 0.119(4) 0.138(5) -0.012(3) -0.032(3) -0.009(3)
F3 0.275(9) 0.093(4) 0.144(5) -0.007(4) -0.124(6) -0.051(5)
F5 0.098(4) 0.100(4) 0.199(6) 0.058(4) -0.024(4) -0.046(3)
B1 0.073(5) 0.062(4) 0.060(4) -0.011(3) -0.018(4) -0.011(4)
F2 0.247(9) 0.117(5) 0.300(11) 0.101(6) -0.209(9) -0.083(6)
B2 0.051(4) 0.065(4) 0.077(5) -0.013(4) 0.008(4) -0.011(3)
F1 0.306(14) 0.324(15) 0.46(2) -0.277(15) 0.296(15) -0.207(12)

loop_
_atom_type_symbol
_atom_type_description
_atom_type_scat_dispersion_real
_atom_type_scat_dispersion_imag
_atom_type_scat_source
C C 0.0033 0.0016 'International Tables Vol C Tables 4.2.6.8 and 6.1.1.4'
H H 0.0000 0.0000 'International Tables Vol C Tables 4.2.6.8 and 6.1.1.4'
B B 0.0013 0.0007 'International Tables Vol C Tables 4.2.6.8 and 6.1.1.4'
N N 0.0061 0.0033 'International Tables Vol C Tables 4.2.6.8 and 6.1.1.4'
O O 0.0106 0.0060 'International Tables Vol C Tables 4.2.6.8 and 6.1.1.4'
F F 0.0171 0.0103 'International Tables Vol C Tables 4.2.6.8 and 6.1.1.4'
Co Co 0.3494 0.9721 'International Tables Vol C Tables 4.2.6.8 and 6.1.1.4'

loop_
_geom_angle_atom_site_label_1
_geom_angle_atom_site_label_2
_geom_angle_atom_site_label_3
_geom_angle
_geom_angle_site_symmetry_1
_geom_angle_site_symmetry_3
O1 Co1 O2 83.87(13) . .
O1 Co1 N3 175.47(15) . .
O2 Co1 N3 92.07(15) . .
O1 Co1 N4 89.8(2) . .
O2 Co1 N4 173.44(18) . .
N3 Co1 N4 94.2(2) . .
O1 Co1 N1 87.17(15) . .
O2 Co1 N1 93.01(16) . .
N3 Co1 N1 91.06(16) . .
N4 Co1 N1 84.8(2) . .
O1 Co1 N2 89.48(15) . .
O2 Co1 N2 93.67(16) . .
N3 Co1 N2 92.78(17) . .
N4 Co1 N2 88.1(2) . .
N1 Co1 N2 172.16(17) . .
C20 O1 Co1 114.2(3) . .
C21 O2 Co1 113.5(3) . .
C7 N2 C11 119.4(5) . .
C7 N2 Co1 124.9(4) . .
C11 N2 Co1 115.6(3) . .
C1 N1 C5 120.8(4) . .
C1 N1 Co1 126.6(4) . .
C5 N1 Co1 112.6(3) . .
C17 N3 C13 119.1(5) . .
C17 N3 Co1 120.9(4) . .
C13 N3 Co1 120.0(3) . .
O2 C21 C22 124.6(4) . .
O2 C21 C20 113.9(4) . .
C22 C21 C20 121.4(4) . .
C21 C22 C20 116.8(4) . 2_868
C21 C22 H22A 121.6 . .
C20 C22 H22A 121.6 2_868 .
O1 C20 C22 123.9(4) . 2_868
O1 C20 C21 114.3(4) . .
C22 C20 C21 121.8(4) 2_868 .
N1 C5 C4 120.5(5) . .
N1 C5 C6 114.8(4) . .
C4 C5 C6 124.7(5) . .
N3 C17 C16 119.5(6) . .
N3 C17 C18 119.4(5) . .
C16 C17 C18 121.1(6) . .
N2 C11 C10 120.6(6) . .
N2 C11 C12 115.1(5) . .
C10 C11 C12 124.3(6) . .
N1 C1 C2 120.5(6) . .
N1 C1 H1A 119.8 . .
C2 C1 H1A 119.8 . .
C5 C6 N4 108.7(4) . .
C5 C6 H6A 109.9 . .
N4 C6 H6A 109.9 . .
C5 C6 H6B 109.9 . .
N4 C6 H6B 109.9 . .
H6A C6 H6B 108.3 . .
N2 C7 C8 121.6(6) . .
N2 C7 H7A 119.2 . .
C8 C7 H7A 119.2 . .
C11 C12 N4 105.8(4) . .
C11 C12 H12A 110.6 . .
N4 C12 H12A 110.6 . .
C11 C12 H12B 110.6 . .
N4 C12 H12B 110.6 . .
H12A C12 H12B 108.7 . .
C3 C2 C1 119.3(6) . .
C3 C2 H2A 120.3 . .
C1 C2 H2A 120.3 . .
C4 C3 C2 119.6(6) . .
C4 C3 H3A 120.2 . .
C2 C3 H3A 120.2 . .
N3 C13 C14 122.4(6) . .
N3 C13 H13A 118.8 . .
C14 C13 H13A 118.8 . .
C9 C10 C11 119.6(7) . .
C9 C10 H10A 120.2 . .
C11 C10 H10A 120.2 . .
C19 N4 C6 118.6(6) . .
C19 N4 C12 100.4(6) . .
C6 N4 C12 109.9(5) . .
C19 N4 Co1 120.6(5) . .
C6 N4 Co1 105.6(3) . .
C12 N4 Co1 99.4(3) . .
C9 C8 C7 118.2(6) . .
C9 C8 H8A 120.9 . .
C7 C8 H8A 120.9 . .
C3 C4 C5 119.3(6) . .
C3 C4 H4A 120.3 . .
C5 C4 H4A 120.3 . .
C17 C18 C19 112.4(6) . .
C17 C18 H18A 109.1 . .
C19 C18 H18A 109.1 . .
C17 C18 H18B 109.1 . .
C19 C18 H18B 109.1 . .
H18A C18 H18B 107.8 . .
C15 C16 C17 121.1(6) . .
C15 C16 H16A 119.5 . .
C17 C16 H16A 119.5 . .
C8 C9 C10 120.5(6) . .
C8 C9 H9A 119.8 . .
C10 C9 H9A 119.8 . .
C15 C14 C13 119.0(7) . .
C15 C14 H14A 120.5 . .
C13 C14 H14A 120.5 . .
C14 C15 C16 119.0(6) . .
C14 C15 H15A 120.5 . .
C16 C15 H15A 120.5 . .
N4 C19 C18 100.9(7) . .
N4 C19 H19A 107.5 . .
C18 C19 H19A 113.4 . .
N4 C19 H19B 109.3 . .
C18 C19 H19B 114.7 . .
H19A C19 H19B 110.4 . .
F1 B1 F2 107.4(12) . .
F1 B1 F3 109.6(10) . .
F2 B1 F3 110.5(8) . .
F1 B1 F4 107.5(9) . .
F2 B1 F4 108.5(7) . .
F3 B1 F4 113.1(7) . .
F6 B2 F5 110.7(7) . .
F6 B2 F8 110.3(7) . .
F5 B2 F8 108.9(6) . .
F6 B2 F7 108.6(6) . .
F5 B2 F7 111.9(7) . .
F8 B2 F7 106.3(7) . .

loop_
_geom_bond_atom_site_label_1
_geom_bond_atom_site_label_2
_geom_bond_distance
_geom_bond_site_symmetry_2
Co1 O1 1.910(3) .
Co1 O2 1.916(3) .
Co1 N3 1.933(4) .
Co1 N4 1.936(5) .
Co1 N1 1.936(4) .
Co1 N2 1.945(4) .
O1 C20 1.267(5) .
O2 C21 1.284(5) .
N2 C7 1.339(6) .
N2 C11 1.354(7) .
N1 C1 1.332(7) .
N1 C5 1.345(6) .
N3 C17 1.346(6) .
N3 C13 1.354(7) .
C21 C22 1.379(6) .
C21 C20 1.514(6) .
C22 C20 1.381(6) 2_868
C22 H22A 0.9300 .
C20 C22 1.381(6) 2_868
C5 C4 1.386(7) .
C5 C6 1.490(8) .
C17 C16 1.391(8) .
C17 C18 1.451(9) .
C11 C10 1.378(8) .
C11 C12 1.491(8) .
C1 C2 1.392(8) .
C1 H1A 0.9300 .
C6 N4 1.501(7) .
C6 H6A 0.9700 .
C6 H6B 0.9700 .
C7 C8 1.401(9) .
C7 H7A 0.9300 .
C12 N4 1.808(10) .
C12 H12A 0.9700 .
C12 H12B 0.9700 .
C2 C3 1.371(10) .
C2 H2A 0.9300 .
C3 C4 1.371(10) .
C3 H3A 0.9300 .
C13 C14 1.375(8) .
C13 H13A 0.9300 .
C10 C9 1.371(11) .
C10 H10A 0.9300 .
N4 C19 1.373(9) .
C8 C9 1.357(11) .
C8 H8A 0.9300 .
C4 H4A 0.9300 .
C18 C19 1.476(10) .
C18 H18A 0.9700 .
C18 H18B 0.9700 .
C16 C15 1.368(11) .
C16 H16A 0.9300 .
C9 H9A 0.9300 .
C14 C15 1.359(11) .
C14 H14A 0.9300 .
C15 H15A 0.9300 .
C19 H19A 0.9700 .
C19 H19B 0.9700 .
F8 B2 1.373(9) .
F7 B2 1.383(9) .
F4 B1 1.373(10) .
F6 B2 1.350(9) .
F3 B1 1.320(9) .
F5 B2 1.358(9) .
B1 F1 1.239(11) .
B1 F2 1.263(10) .

loop_
_geom_torsion_atom_site_label_1
_geom_torsion_atom_site_label_2
_geom_torsion_atom_site_label_3
_geom_torsion_atom_site_label_4
_geom_torsion
_geom_torsion_site_symmetry_4
O2 Co1 O1 C20 3.6(3) .
N3 Co1 O1 C20 -23(2) .
N4 Co1 O1 C20 -174.5(3) .
N1 Co1 O1 C20 -89.7(3) .
N2 Co1 O1 C20 97.4(3) .
O1 Co1 O2 C21 -2.9(3) .
N3 Co1 O2 C21 175.1(3) .
N4 Co1 O2 C21 13(2) .
N1 Co1 O2 C21 83.9(3) .
N2 Co1 O2 C21 -92.0(3) .
O1 Co1 N2 C7 -112.2(4) .
O2 Co1 N2 C7 -28.4(4) .
N3 Co1 N2 C7 63.9(4) .
N4 Co1 N2 C7 157.9(4) .
N1 Co1 N2 C7 -176.9(10) .
O1 Co1 N2 C11 67.2(4) .
O2 Co1 N2 C11 151.0(4) .
N3 Co1 N2 C11 -116.7(4) .
N4 Co1 N2 C11 -22.6(4) .
N1 Co1 N2 C11 2.6(13) .
O1 Co1 N1 C1 108.7(4) .
O2 Co1 N1 C1 25.0(4) .
N3 Co1 N1 C1 -67.1(4) .
N4 Co1 N1 C1 -161.2(4) .
N2 Co1 N1 C1 173.5(10) .
O1 Co1 N1 C5 -71.8(3) .
O2 Co1 N1 C5 -155.5(3) .
N3 Co1 N1 C5 112.4(3) .
N4 Co1 N1 C5 18.3(4) .
N2 Co1 N1 C5 -7.0(13) .
O1 Co1 N3 C17 -133.7(18) .
O2 Co1 N3 C17 -159.8(4) .
N4 Co1 N3 C17 18.1(4) .
N1 Co1 N3 C17 -66.8(4) .
N2 Co1 N3 C17 106.4(4) .
O1 Co1 N3 C13 43(2) .
O2 Co1 N3 C13 16.9(4) .
N4 Co1 N3 C13 -165.1(4) .
N1 Co1 N3 C13 110.0(4) .
N2 Co1 N3 C13 -76.9(4) .
Co1 O2 C21 C22 -177.1(4) .
Co1 O2 C21 C20 1.8(4) .
O2 C21 C22 C20 178.9(4) 2_868
C20 C21 C22 C20 0.1(7) 2_868
Co1 O1 C20 C22 176.6(3) 2_868
Co1 O1 C20 C21 -3.5(5) .
O2 C21 C20 O1 1.2(5) .
C22 C21 C20 O1 -179.9(4) .
O2 C21 C20 C22 -179.0(4) 2_868
C22 C21 C20 C22 -0.1(7) 2_868
C1 N1 C5 C4 1.5(7) .
Co1 N1 C5 C4 -178.1(4) .
C1 N1 C5 C6 179.8(5) .
Co1 N1 C5 C6 0.2(5) .
C13 N3 C17 C16 0.7(7) .
Co1 N3 C17 C16 177.5(4) .
C13 N3 C17 C18 -178.9(5) .
Co1 N3 C17 C18 -2.1(7) .
C7 N2 C11 C10 -2.3(8) .
Co1 N2 C11 C10 178.2(5) .
C7 N2 C11 C12 178.1(5) .
Co1 N2 C11 C12 -1.3(6) .
C5 N1 C1 C2 0.7(8) .
Co1 N1 C1 C2 -179.8(4) .
N1 C5 C6 N4 -25.7(6) .
C4 C5 C6 N4 152.6(5) .
C11 N2 C7 C8 2.0(8) .
Co1 N2 C7 C8 -178.6(4) .
N2 C11 C12 N4 27.5(6) .
C10 C11 C12 N4 -152.1(6) .
N1 C1 C2 C3 -2.0(9) .
C1 C2 C3 C4 1.2(10) .
C17 N3 C13 C14 0.2(8) .
Co1 N3 C13 C14 -176.6(5) .
N2 C11 C10 C9 1.4(10) .
C12 C11 C10 C9 -179.0(6) .
C5 C6 N4 C19 -101.3(7) .
C5 C6 N4 C12 144.1(4) .
C5 C6 N4 Co1 37.7(6) .
C11 C12 N4 C19 83.9(6) .
C11 C12 N4 C6 -150.4(5) .
C11 C12 N4 Co1 -39.8(5) .
O1 Co1 N4 C19 -165.6(6) .
O2 Co1 N4 C19 178.2(16) .
N3 Co1 N4 C19 16.5(7) .
N1 Co1 N4 C19 107.2(6) .
N2 Co1 N4 C19 -76.2(6) .
O1 Co1 N4 C6 56.3(4) .
O2 Co1 N4 C6 40(2) .
N3 Co1 N4 C6 -121.5(4) .
N1 Co1 N4 C6 -30.8(4) .
N2 Co1 N4 C6 145.8(4) .
O1 Co1 N4 C12 -57.6(3) .
O2 Co1 N4 C12 -73.7(19) .
N3 Co1 N4 C12 124.6(3) .
N1 Co1 N4 C12 -144.7(3) .
N2 Co1 N4 C12 31.9(3) .
N2 C7 C8 C9 -0.8(10) .
C2 C3 C4 C5 0.9(9) .
N1 C5 C4 C3 -2.2(8) .
C6 C5 C4 C3 179.6(6) .
N3 C17 C18 C19 -52.5(8) .
C16 C17 C18 C19 128.0(6) .
N3 C17 C16 C15 -0.6(9) .
C18 C17 C16 C15 179.0(6) .
C7 C8 C9 C10 -0.1(11) .
C11 C10 C9 C8 -0.2(12) .
N3 C13 C14 C15 -1.1(10) .
C13 C14 C15 C16 1.1(10) .
C17 C16 C15 C14 -0.3(11) .
C6 N4 C19 C18 72.1(8) .
C12 N4 C19 C18 -168.3(5) .
Co1 N4 C19 C18 -60.7(7) .
C17 C18 C19 N4 83.7(7) .
